data_7015270
loop_
_publ_author_name
'Caballero, Ana B.'
'Rodr\'iguez-Di\'eguez, Antonio'
'Lezama, Luis'
'Barea, Elisa'
'Salas, Juan M.'

_publ_section_title
;
 Structural and magnetic properties of three novel complexes with the
 versatile ligand 5-methyl-1,2,4-triazolo[1,5-a]pyrimidin-7(4H)-one.
;
_journal_issue 19
_journal_name_full 'Dalton transactions (Cambridge, England : 2003)'
_journal_page_first 5180
_journal_page_last 5187
_journal_paper_doi 10.1039/c0dt01416h
_journal_volume 40
_journal_year 2011
_chemical_formula_sum 'C12 H20 Cl2 Cu N8 O14'
_chemical_formula_weight 634.80
_chemical_name_systematic
;
?
;
_space_group_IT_number 14
_symmetry_cell_setting monoclinic
_symmetry_space_group_name_Hall '-P 2ybc'
_symmetry_space_group_name_H-M 'P 1 21/c 1'
_atom_sites_solution_hydrogens geom
_atom_sites_solution_primary direct
_atom_sites_solution_secondary difmap
_audit_creation_method SHELXL-97
_cell_angle_alpha 90.00
_cell_angle_beta 102.357(5)
_cell_angle_gamma 90.00
_cell_formula_units_Z 4
_cell_length_a 14.166(5)
_cell_length_b 13.435(5)
_cell_length_c 13.405(5)
_cell_measurement_reflns_used 2804
_cell_measurement_temperature 293(2)
_cell_measurement_theta_max 23.35
_cell_measurement_theta_min 2.49
_cell_volume 2492.1(16)
_computing_cell_refinement 'Bruker APEXII'
_computing_data_collection 'Bruker APEXII'
_computing_data_reduction 'Bruker APEXII'
_computing_molecular_graphics 'Bruker SHELXTL'
_computing_publication_material 'SHELXL-97 (Sheldrick, 1997)'
_computing_structure_refinement 'SHELXL-97 (Sheldrick, 1997)'
_computing_structure_solution 'SHELXS-97 (Sheldrick, 1990)'
_diffrn_ambient_temperature 293(2)
_diffrn_measured_fraction_theta_full 0.995
_diffrn_measured_fraction_theta_max 0.995
_diffrn_measurement_device_type 'Bruker SMART APEX CCD system'
_diffrn_measurement_method '\f and \w scans'
_diffrn_radiation_monochromator graphite
_diffrn_radiation_source 'fine-focus sealed tube'
_diffrn_radiation_type MoK\a
_diffrn_radiation_wavelength 0.71069
_diffrn_reflns_av_R_equivalents 0.0246
_diffrn_reflns_av_sigmaI/netI 0.0293
_diffrn_reflns_limit_h_max 14
_diffrn_reflns_limit_h_min -16
_diffrn_reflns_limit_k_max 14
_diffrn_reflns_limit_k_min -15
_diffrn_reflns_limit_l_max 15
_diffrn_reflns_limit_l_min -15
_diffrn_reflns_number 13111
_diffrn_reflns_theta_full 24.99
_diffrn_reflns_theta_max 24.99
_diffrn_reflns_theta_min 1.47
_exptl_absorpt_coefficient_mu 1.171
_exptl_absorpt_correction_T_max 1.000
_exptl_absorpt_correction_T_min 0.749
_exptl_absorpt_correction_type multi-scan
_exptl_absorpt_process_details 'Bruker SADABS (Bruker, 1999)'
_exptl_crystal_colour green
_exptl_crystal_density_diffrn 1.692
_exptl_crystal_density_method 'not measured'
_exptl_crystal_description prismatic
_exptl_crystal_F_000 1292
_exptl_crystal_size_max 0.35
_exptl_crystal_size_mid 0.24
_exptl_crystal_size_min 0.18
_refine_diff_density_max 1.011
_refine_diff_density_min -0.694
_refine_diff_density_rms 0.100
_refine_ls_extinction_method none
_refine_ls_goodness_of_fit_ref 1.136
_refine_ls_hydrogen_treatment mixed
_refine_ls_matrix_type full
_refine_ls_number_parameters 376
_refine_ls_number_reflns 4355
_refine_ls_number_restraints 1
_refine_ls_restrained_S_all 1.136
_refine_ls_R_factor_all 0.0624
_refine_ls_R_factor_gt 0.0561
_refine_ls_shift/su_max 0.001
_refine_ls_shift/su_mean 0.000
_refine_ls_structure_factor_coef Fsqd
_refine_ls_weighting_details 'calc w=1/[\s^2^(Fo^2^)+(0.1154P)^2^+1.7200P] where P=(Fo^2^+2Fc^2^)/3'
_refine_ls_weighting_scheme calc
_refine_ls_wR_factor_gt 0.1739
_refine_ls_wR_factor_ref 0.1805
_reflns_number_gt 3759
_reflns_number_total 4355
_reflns_threshold_expression >2sigma(I)
_cod_data_source_file c0dt01416h.txt
_cod_data_source_block compound1
_cod_depositor_comments
;
The following automatic conversions were performed:
'_symmetry_cell_setting' value 'Monoclinic' changed to 'monoclinic'
according to '/home/saulius/struct/CIF-dictionaries/cif_core.dic'
dictionary named 'cif_core.dic' version 2.4.1 from 2010-06-29.

Automatic conversion script
Id: cif_fix_enum 1555 2011-01-17 13:19:09Z saulius 
;
_cod_original_sg_symbol_H-M P21/c
_cod_database_code 7015270

loop_
_symmetry_equiv_pos_as_xyz
'x, y, z'
'-x, y+1/2, -z+1/2'
'-x, -y, -z'
'x, -y-1/2, z-1/2'

loop_
_atom_site_label
_atom_site_type_symbol
_atom_site_fract_x
_atom_site_fract_y
_atom_site_fract_z
_atom_site_U_iso_or_equiv
_atom_site_adp_type
_atom_site_occupancy
_atom_site_symmetry_multiplicity
_atom_site_calc_flag
_atom_site_refinement_flags
_atom_site_disorder_assembly
_atom_site_disorder_group
Cu1 Cu 0.34513(3) 0.57228(3) 0.25674(3) 0.0352(2) Uani 1 1 d . . .
O1W O 0.2612(3) 0.6951(3) 0.2196(3) 0.0577(9) Uani 1 1 d . . .
O2W O 0.4725(3) 0.6685(3) 0.2841(3) 0.0586(9) Uani 1 1 d D . .
O3W O 0.4170(4) 0.4479(3) 0.2916(3) 0.0718(13) Uani 1 1 d . . .
O71A O 0.1932(2) 0.4756(3) 0.1780(2) 0.0541(8) Uani 1 1 d . . .
O71B O 0.2179(3) 0.5342(3) 0.6836(2) 0.0773(11) Uani 1 1 d . . .
N3B N 0.3187(2) 0.5748(2) 0.3953(2) 0.0378(8) Uani 1 1 d . . .
N3A N 0.3613(3) 0.5585(3) -0.0532(3) 0.0449(9) Uani 1 1 d . . .
N1B N 0.3389(3) 0.6099(4) 0.5626(3) 0.0563(10) Uani 1 1 d . . .
N1A N 0.3486(2) 0.5554(3) 0.1106(3) 0.0399(8) Uani 1 1 d . . .
N8B N 0.2606(2) 0.5473(3) 0.5308(2) 0.0419(8) Uani 1 1 d . . .
N8A N 0.2688(2) 0.5126(2) 0.0503(2) 0.0348(7) Uani 1 1 d . . .
N4B N 0.1800(3) 0.4680(3) 0.3848(3) 0.0398(9) Uani 1 1 d . . .
N4A N 0.2060(3) 0.4816(3) -0.1199(3) 0.0414(8) Uani 1 1 d . . .
C2B C 0.3693(3) 0.6232(4) 0.4796(3) 0.0488(11) Uani 1 1 d . . .
H2B H 0.4223 0.6632 0.4773 0.059 Uiso 1 1 calc R . .
C2A C 0.4002(3) 0.5817(3) 0.0444(3) 0.0459(10) Uani 1 1 d . . .
H2A H 0.4593 0.6140 0.0636 0.055 Uiso 1 1 calc R . .
C3AB C 0.2503(3) 0.5279(3) 0.4307(3) 0.0355(8) Uani 1 1 d . . .
C3AA C 0.2782(3) 0.5165(3) -0.0477(3) 0.0393(9) Uani 1 1 d . . .
C5B C 0.1181(3) 0.4251(3) 0.4382(3) 0.0443(10) Uani 1 1 d . . .
C5A C 0.1248(3) 0.4434(3) -0.0936(3) 0.0413(9) Uani 1 1 d . . .
C51B C 0.0438(4) 0.3572(4) 0.3796(4) 0.0645(14) Uani 1 1 d . . .
H51A H 0.0276 0.3074 0.4245 0.097 Uiso 1 1 calc R . .
H51B H 0.0687 0.3256 0.3264 0.097 Uiso 1 1 calc R . .
H51C H -0.0130 0.3947 0.3499 0.097 Uiso 1 1 calc R . .
C51A C 0.0473(4) 0.4105(4) -0.1822(4) 0.0616(13) Uani 1 1 d . . .
H51D H -0.0091 0.3912 -0.1581 0.092 Uiso 1 1 calc R . .
H51E H 0.0702 0.3548 -0.2153 0.092 Uiso 1 1 calc R . .
H51F H 0.0314 0.4643 -0.2299 0.092 Uiso 1 1 calc R . .
C6B C 0.1299(4) 0.4459(4) 0.5396(3) 0.0512(11) Uani 1 1 d . . .
H6B H 0.0880 0.4162 0.5754 0.061 Uiso 1 1 calc R . .
C6A C 0.1178(3) 0.4370(3) 0.0052(3) 0.0430(10) Uani 1 1 d . . .
H6A H 0.0630 0.4080 0.0204 0.052 Uiso 1 1 calc R . .
C7B C 0.2013(3) 0.5093(4) 0.5930(3) 0.0519(11) Uani 1 1 d . . .
C7A C 0.1904(3) 0.4725(3) 0.0859(3) 0.0404(9) Uani 1 1 d . . .
Cl2 Cl 0.10913(8) 0.76551(8) 0.42001(8) 0.0476(3) Uani 1 1 d . . .
O8 O 0.1295(4) 0.7969(4) 0.5248(3) 0.1089(17) Uani 1 1 d . . .
O7 O 0.0365(4) 0.8300(4) 0.3706(4) 0.1121(18) Uani 1 1 d . . .
O6 O 0.1921(5) 0.7798(4) 0.3816(6) 0.131(2) Uani 1 1 d . . .
O9 O 0.0803(3) 0.6657(3) 0.4103(4) 0.0869(13) Uani 1 1 d . . .
Cl1 Cl 0.35204(10) 0.26059(10) 0.47681(14) 0.0734(4) Uani 1 1 d . . .
O3 O 0.4031(7) 0.1835(5) 0.5236(6) 0.179(4) Uani 1 1 d . . .
O2 O 0.2643(5) 0.2424(5) 0.4490(13) 0.267(8) Uani 1 1 d . . .
O4 O 0.3749(5) 0.3541(4) 0.5138(9) 0.207(5) Uani 1 1 d . . .
O5 O 0.3816(19) 0.2702(14) 0.3944(14) 0.397(13) Uani 1 1 d . . .
O4W O 0.5647(3) 0.3730(3) 0.2241(3) 0.0483(8) Uani 1 1 d . . .
H4B H 0.178(3) 0.463(4) 0.339(4) 0.029(13) Uiso 1 1 d . . .
H31W H 0.454(5) 0.438(5) 0.272(5) 0.06(2) Uiso 1 1 d . . .
H22W H 0.465(3) 0.726(4) 0.298(4) 0.044(14) Uiso 1 1 d . . .
H4A H 0.206(3) 0.489(3) -0.176(3) 0.031(11) Uiso 1 1 d . . .
H41W H 0.596(5) 0.388(5) 0.268(6) 0.08(3) Uiso 1 1 d . . .
H21W H 0.528(3) 0.653(5) 0.323(4) 0.09(2) Uiso 1 1 d D . .
H11W H 0.236(4) 0.718(4) 0.260(5) 0.062(18) Uiso 1 1 d . . .
H42W H 0.581(5) 0.397(5) 0.178(6) 0.08(2) Uiso 1 1 d . . .
H32W H 0.385(5) 0.415(4) 0.317(5) 0.07(2) Uiso 1 1 d . . .
H12W H 0.237(5) 0.711(6) 0.157(6) 0.10(2) Uiso 1 1 d . . .

loop_
_atom_site_aniso_label
_atom_site_aniso_U_11
_atom_site_aniso_U_22
_atom_site_aniso_U_33
_atom_site_aniso_U_23
_atom_site_aniso_U_13
_atom_site_aniso_U_12
Cu1 0.0390(3) 0.0453(3) 0.0230(3) 0.00096(17) 0.0104(2) 0.00116(19)
O1W 0.065(2) 0.069(2) 0.040(2) 0.0058(17) 0.0131(17) 0.0211(18)
O2W 0.049(2) 0.056(2) 0.067(2) 0.0003(18) 0.0036(17) -0.0074(16)
O3W 0.090(3) 0.069(3) 0.073(3) 0.029(2) 0.053(3) 0.035(2)
O71A 0.0606(19) 0.080(2) 0.0268(16) -0.0022(14) 0.0206(13) -0.0151(17)
O71B 0.097(3) 0.116(3) 0.0242(17) -0.0059(18) 0.0224(17) -0.026(2)
N3B 0.0390(18) 0.053(2) 0.0220(16) -0.0024(13) 0.0082(13) 0.0001(14)
N3A 0.045(2) 0.062(2) 0.0314(19) 0.0024(15) 0.0164(15) -0.0055(16)
N1B 0.053(2) 0.086(3) 0.0283(19) -0.0040(19) 0.0049(16) -0.018(2)
N1A 0.0418(19) 0.052(2) 0.0275(17) -0.0005(14) 0.0118(14) -0.0036(15)
N8B 0.0434(19) 0.061(2) 0.0214(16) -0.0034(15) 0.0076(14) -0.0035(16)
N8A 0.0397(17) 0.0439(18) 0.0233(15) 0.0002(13) 0.0124(13) -0.0028(14)
N4B 0.049(2) 0.052(2) 0.0205(19) -0.0038(16) 0.0118(16) -0.0023(16)
N4A 0.055(2) 0.050(2) 0.0217(18) 0.0006(15) 0.0130(15) -0.0051(16)
C2B 0.044(2) 0.074(3) 0.029(2) -0.007(2) 0.0069(17) -0.013(2)
C2A 0.042(2) 0.064(3) 0.034(2) 0.0000(19) 0.0146(18) -0.0064(19)
C3AB 0.039(2) 0.046(2) 0.0222(18) 0.0039(15) 0.0085(15) 0.0057(17)
C3AA 0.048(2) 0.044(2) 0.029(2) 0.0023(16) 0.0154(17) 0.0038(18)
C5B 0.049(2) 0.049(2) 0.037(2) 0.0017(17) 0.0151(19) -0.0014(18)
C5A 0.051(2) 0.041(2) 0.032(2) 0.0010(16) 0.0076(18) -0.0050(17)
C51B 0.075(3) 0.071(3) 0.053(3) -0.008(2) 0.025(3) -0.026(3)
C51A 0.065(3) 0.070(3) 0.045(3) -0.003(2) 0.000(2) -0.021(2)
C6B 0.058(3) 0.068(3) 0.034(2) 0.006(2) 0.024(2) -0.006(2)
C6A 0.047(2) 0.045(2) 0.040(2) 0.0005(17) 0.0164(19) -0.0077(18)
C7B 0.062(3) 0.073(3) 0.024(2) 0.0023(19) 0.0148(19) -0.007(2)
C7A 0.046(2) 0.050(2) 0.029(2) -0.0009(17) 0.0167(17) -0.0022(18)
Cl2 0.0540(6) 0.0439(6) 0.0476(6) -0.0028(4) 0.0167(5) 0.0036(4)
O8 0.122(4) 0.132(4) 0.060(3) -0.019(3) -0.009(3) -0.022(3)
O7 0.126(4) 0.112(4) 0.093(3) 0.011(3) 0.011(3) 0.063(3)
O6 0.138(5) 0.092(3) 0.203(7) -0.041(4) 0.124(5) -0.022(3)
O9 0.084(3) 0.057(2) 0.120(4) -0.013(2) 0.021(3) -0.0135(19)
Cl1 0.0606(8) 0.0564(8) 0.1024(12) 0.0173(7) 0.0158(7) -0.0009(6)
O3 0.249(9) 0.090(4) 0.169(7) 0.009(4) -0.018(6) 0.057(5)
O2 0.078(4) 0.099(5) 0.62(2) -0.073(8) 0.067(8) -0.023(4)
O4 0.128(5) 0.069(3) 0.356(13) -0.011(5) -0.099(6) 0.005(3)
O5 0.66(4) 0.33(2) 0.278(18) 0.093(15) 0.28(2) -0.01(2)
O4W 0.0507(19) 0.066(2) 0.0284(17) 0.0005(16) 0.0096(15) 0.0004(15)

loop_
_atom_type_symbol
_atom_type_description
_atom_type_scat_dispersion_real
_atom_type_scat_dispersion_imag
_atom_type_scat_source
C C 0.0033 0.0016 'International Tables Vol C Tables 4.2.6.8 and 6.1.1.4'
H H 0.0000 0.0000 'International Tables Vol C Tables 4.2.6.8 and 6.1.1.4'
Cl Cl 0.1484 0.1585 'International Tables Vol C Tables 4.2.6.8 and 6.1.1.4'
Cu Cu 0.3201 1.2651 'International Tables Vol C Tables 4.2.6.8 and 6.1.1.4'
N N 0.0061 0.0033 'International Tables Vol C Tables 4.2.6.8 and 6.1.1.4'
O O 0.0106 0.0060 'International Tables Vol C Tables 4.2.6.8 and 6.1.1.4'

loop_
_geom_angle_atom_site_label_1
_geom_angle_atom_site_label_2
_geom_angle_atom_site_label_3
_geom_angle
_geom_angle_site_symmetry_1
_geom_angle_site_symmetry_3
_geom_angle_publ_flag
O3W Cu1 N3B 89.04(16) . . ?
O3W Cu1 N1A 90.97(17) . . ?
N3B Cu1 N1A 169.16(14) . . ?
O3W Cu1 O1W 175.7(2) . . ?
N3B Cu1 O1W 89.88(15) . . ?
N1A Cu1 O1W 89.30(16) . . ?
O3W Cu1 O2W 95.5(2) . . ?
N3B Cu1 O2W 98.50(15) . . ?
N1A Cu1 O2W 92.29(14) . . ?
O1W Cu1 O2W 88.82(16) . . ?
Cu1 O1W H11W 119(4) . . ?
Cu1 O1W H12W 122(5) . . ?
H11W O1W H12W 116(7) . . ?
Cu1 O2W H22W 117(4) . . ?
Cu1 O2W H21W 125(5) . . ?
H22W O2W H21W 104(6) . . ?
Cu1 O3W H31W 120(6) . . ?
Cu1 O3W H32W 106(5) . . ?
H31W O3W H32W 132(7) . . ?
C3AB N3B C2B 102.9(3) . . ?
C3AB N3B Cu1 129.1(3) . . ?
C2B N3B Cu1 128.0(3) . . ?
C3AA N3A C2A 103.2(3) . . ?
C2B N1B N8B 102.2(3) . . ?
C2A N1A N8A 102.9(3) . . ?
C2A N1A Cu1 140.5(3) . . ?
N8A N1A Cu1 116.1(2) . . ?
C3AB N8B N1B 109.5(3) . . ?
C3AB N8B C7B 125.0(4) . . ?
N1B N8B C7B 125.5(3) . . ?
C3AA N8A N1A 108.5(3) . . ?
C3AA N8A C7A 126.5(3) . . ?
N1A N8A C7A 125.0(3) . . ?
C3AB N4B C5B 120.9(4) . . ?
C3AB N4B H4B 114(5) . . ?
C5B N4B H4B 125(5) . . ?
C3AA N4A C5A 120.0(3) . . ?
C3AA N4A H4A 121(3) . . ?
C5A N4A H4A 119(3) . . ?
N1B C2B N3B 115.9(4) . . ?
N1B C2B H2B 122.1 . . ?
N3B C2B H2B 122.1 . . ?
N1A C2A N3A 115.1(4) . . ?
N1A C2A H2A 122.5 . . ?
N3A C2A H2A 122.5 . . ?
N3B C3AB N4B 131.0(3) . . ?
N3B C3AB N8B 109.5(3) . . ?
N4B C3AB N8B 119.5(4) . . ?
N3A C3AA N4A 131.5(4) . . ?
N3A C3AA N8A 110.2(4) . . ?
N4A C3AA N8A 118.3(4) . . ?
C6B C5B N4B 118.6(4) . . ?
C6B C5B C51B 125.2(4) . . ?
N4B C5B C51B 116.2(4) . . ?
C6A C5A N4A 121.1(4) . . ?
C6A C5A C51A 124.2(4) . . ?
N4A C5A C51A 114.7(4) . . ?
C5B C51B H51A 109.5 . . ?
C5B C51B H51B 109.5 . . ?
H51A C51B H51B 109.5 . . ?
C5B C51B H51C 109.5 . . ?
H51A C51B H51C 109.5 . . ?
H51B C51B H51C 109.5 . . ?
C5A C51A H51D 109.5 . . ?
C5A C51A H51E 109.5 . . ?
H51D C51A H51E 109.5 . . ?
C5A C51A H51F 109.5 . . ?
H51D C51A H51F 109.5 . . ?
H51E C51A H51F 109.5 . . ?
C5B C6B C7B 123.9(4) . . ?
C5B C6B H6B 118.1 . . ?
C7B C6B H6B 118.1 . . ?
C5A C6A C7A 122.5(4) . . ?
C5A C6A H6A 118.8 . . ?
C7A C6A H6A 118.8 . . ?
O71B C7B C6B 129.4(4) . . ?
O71B C7B N8B 118.4(4) . . ?
C6B C7B N8B 112.2(4) . . ?
O71A C7A N8A 118.1(4) . . ?
O71A C7A C6A 130.2(4) . . ?
N8A C7A C6A 111.7(3) . . ?
O6 Cl2 O7 109.5(4) . . ?
O6 Cl2 O9 110.5(3) . . ?
O7 Cl2 O9 112.2(3) . . ?
O6 Cl2 O8 108.2(4) . . ?
O7 Cl2 O8 104.8(3) . . ?
O9 Cl2 O8 111.5(3) . . ?
O2 Cl1 O5 104.7(14) . . ?
O2 Cl1 O3 113.1(6) . . ?
O5 Cl1 O3 103.9(11) . . ?
O2 Cl1 O4 115.8(5) . . ?
O5 Cl1 O4 97.3(9) . . ?
O3 Cl1 O4 118.7(5) . . ?
H41W O4W H42W 108(8) . . ?

loop_
_geom_bond_atom_site_label_1
_geom_bond_atom_site_label_2
_geom_bond_distance
_geom_bond_site_symmetry_2
_geom_bond_publ_flag
Cu1 O3W 1.961(4) . ?
Cu1 N3B 1.972(3) . ?
Cu1 N1A 1.984(3) . ?
Cu1 O1W 2.032(4) . ?
Cu1 O2W 2.185(4) . ?
O1W H11W 0.77(6) . ?
O1W H12W 0.86(8) . ?
O2W H22W 0.81(5) . ?
O2W H21W 0.87(2) . ?
O3W H31W 0.64(7) . ?
O3W H32W 0.77(6) . ?
O71A C7A 1.228(5) . ?
O71B C7B 1.232(5) . ?
N3B C3AB 1.326(5) . ?
N3B C2B 1.367(5) . ?
N3A C3AA 1.322(5) . ?
N3A C2A 1.342(6) . ?
N1B C2B 1.288(5) . ?
N1B N8B 1.385(5) . ?
N1A C2A 1.313(5) . ?
N1A N8A 1.367(5) . ?
N8B C3AB 1.343(5) . ?
N8B C7B 1.401(5) . ?
N8A C3AA 1.349(5) . ?
N8A C7A 1.406(5) . ?
N4B C3AB 1.326(6) . ?
N4B C5B 1.371(6) . ?
N4B H4B 0.61(5) . ?
N4A C3AA 1.334(5) . ?
N4A C5A 1.372(6) . ?
N4A H4A 0.77(4) . ?
C2B H2B 0.9300 . ?
C2A H2A 0.9300 . ?
C5B C6B 1.364(6) . ?
C5B C51B 1.484(7) . ?
C5A C6A 1.352(6) . ?
C5A C51A 1.501(6) . ?
C51B H51A 0.9600 . ?
C51B H51B 0.9600 . ?
C51B H51C 0.9600 . ?
C51A H51D 0.9600 . ?
C51A H51E 0.9600 . ?
C51A H51F 0.9600 . ?
C6B C7B 1.396(7) . ?
C6B H6B 0.9300 . ?
C6A C7A 1.407(6) . ?
C6A H6A 0.9300 . ?
Cl2 O6 1.394(5) . ?
Cl2 O7 1.399(5) . ?
Cl2 O9 1.399(4) . ?
Cl2 O8 1.436(5) . ?
Cl1 O2 1.243(7) . ?
Cl1 O5 1.269(14) . ?
Cl1 O3 1.340(6) . ?
Cl1 O4 1.363(6) . ?
O4W H41W 0.68(7) . ?
O4W H42W 0.77(7) . ?
